data_9004989
loop_
_publ_author_name
'Krivovichev, S. V.'
'Burns, P. C.'

_publ_section_title
;
 The crystal structure of Pb8O5(OH)2Cl4, a synthetic analogue of blixite?
;
_journal_name_full 'The Canadian Mineralogist'
_journal_page_first 515
_journal_page_last 522
_journal_paper_doi 10.2113/gscanmin.44.2.515
_journal_volume 44
_journal_year 2006
_chemical_compound_source Synthetic
_chemical_formula_structural Pb8O5(OH)2Cl4
_chemical_formula_sum 'Cl4 H2 O7 Pb8'
_chemical_name_mineral Blixite
_space_group_IT_number 15
_symmetry_space_group_name_Hall '-C 2yc'
_symmetry_space_group_name_H-M 'C 1 2/c 1'
_cell_angle_alpha 90
_cell_angle_beta 102.612
_cell_angle_gamma 90
_cell_formula_units_Z 8
_cell_length_a 26.069
_cell_length_b 5.8354
_cell_length_c 22.736
_cell_volume 3375.215
_database_code_amcsd 0006092
_exptl_crystal_density_diffrn 7.531
_cod_original_cell_volume 3375.216
_cod_original_formula_sum 'Pb8 O7 Cl4 H2'
_cod_database_code 9004989

loop_
_space_group_symop_operation_xyz
x,y,z
1/2+x,1/2+y,z
x,-y,1/2+z
1/2+x,1/2-y,1/2+z
-x,y,1/2-z
1/2-x,1/2+y,1/2-z
-x,-y,-z
1/2-x,1/2-y,-z

loop_
_atom_site_aniso_label
_atom_site_aniso_U_11
_atom_site_aniso_U_22
_atom_site_aniso_U_33
_atom_site_aniso_U_12
_atom_site_aniso_U_13
_atom_site_aniso_U_23
Pb1 0.01700 0.02460 0.01250 -0.00600 0.00400 -0.00020
Pb2 0.01900 0.02000 0.01360 -0.00540 0.00470 -0.00100
Pb3 0.01400 0.01750 0.01500 0.00520 0.00250 0.00380
Pb4 0.01400 0.01960 0.01510 0.00610 0.00360 -0.00190
Pb5 0.01500 0.01700 0.01420 -0.00190 0.00680 -0.00350
Pb6 0.01300 0.01710 0.01180 -0.00070 0.00160 0.00440
Pb7 0.01200 0.00840 0.01880 -0.00260 0.00100 0.00090
Pb8 0.01300 0.00910 0.02060 -0.00280 0.00490 -0.00120
Cl1 0.03400 0.04200 0.03500 -0.03300 0.00800 -0.01700
Cl2 0.04500 0.01600 0.02400 0.00000 0.01100 0.00000
Cl3 0.03300 0.02300 0.02200 -0.00800 0.01000 -0.00400
Cl4 0.03100 0.02500 0.02900 -0.01100 0.00600 -0.00500
Cl5 0.02400 0.02900 0.02000 -0.00100 0.00500 -0.00100

loop_
_atom_site_label
_atom_site_fract_x
_atom_site_fract_y
_atom_site_fract_z
_atom_site_U_iso_or_equiv
_atom_site_type_symbol
_atom_site_attached_hydrogens
Pb1 0.17921 0.93970 0.17404 0.01780 Pb 0
Pb2 0.07084 0.55540 0.14602 0.01730 Pb 0
Pb3 0.17943 0.55640 0.04021 0.01560 Pb 0
Pb4 0.07085 0.94200 0.01418 0.01600 Pb 0
Pb5 0.32463 0.02470 0.19823 0.01480 Pb 0
Pb6 0.42678 0.47200 0.22380 0.01420 Pb 0
Pb7 0.32465 0.52370 0.08871 0.01330 Pb 0
Pb8 0.42675 0.96870 0.11444 0.01390 Pb 0
O1 0.12220 0.75260 0.09500 0.01000 O 0
O2 0.12310 0.75390 0.22320 0.01700 O 0
O3 0.12530 0.75310 -0.03440 0.00500 O 0
O4 0.37520 0.74240 0.16630 0.01100 O 0
O5 0.37520 0.25060 0.14890 0.00900 O 0
O-H6 0.13710 0.20850 0.01430 0.07100 O 1
O-H7 0.13400 0.26410 0.17610 0.07500 O 1
Cl1 0.00000 0.50000 0.00000 0.03700 Cl 0
Cl2 0.50000 0.00170 0.25000 0.02800 Cl 0
Cl3 0.25500 0.48960 0.18750 0.02500 Cl 0
Cl4 0.24430 0.49560 -0.06510 0.02800 Cl 0
Cl5 0.49490 0.50390 0.12430 0.02400 Cl 0

loop_
_cod_changelog_entry_id
_cod_changelog_entry_author
_cod_changelog_entry_date
_cod_changelog_entry_text
1
;cod-tools version 3.8.0
Id: cif_guess_AMCSD_atom_types 9574 2023-05-10 09:00:05Z saulius
;
2023-05-10T18:49:46+03:00
;Derived atom types and hydrogen counts
from atom names that follow the AMCSD naming convention
(Wat == water, O-H == hydroxyl).
;

loop_
_cod_related_entry_id
_cod_related_entry_database
_cod_related_entry_code
1 AMCSD 0006092
